data_7128903
loop_
_publ_author_name
'Zhou, Jiliang'
'Litle, Elishua D.'
'Gabba\"i, Fran\,cois P'

_publ_section_title
;
 Isolation and reactivity of a gold(I) hydroxytrifluoroborate complex
 stabilized by anion-\p<sup>+</sup> interactions.
;
_journal_issue 79
_journal_name_full 'Chemical communications (Cambridge, England)'
_journal_page_first 10154
_journal_page_last 10157
_journal_paper_doi 10.1039/d1cc04105c
_journal_volume 57
_journal_year 2021
_chemical_formula_moiety 'C40 H30 Au Cl O2 P, B F4, C7 H8'
_chemical_formula_sum 'C47 H38 Au B Cl F4 O2 P'
_chemical_formula_weight 984.97
_space_group_crystal_system triclinic
_space_group_IT_number 2
_space_group_name_Hall '-P 1'
_space_group_name_H-M_alt 'P -1'
_atom_sites_solution_hydrogens geom
_audit_creation_date 2020-10-25
_audit_creation_method
;
Olex2 1.2
(compiled 2018.05.29 svn.r3508 for OlexSys, GUI svn.r5506)
;
_audit_update_record
;
2021-04-09 deposited with the CCDC.	2021-08-27 downloaded from the CCDC.
;
_cell_angle_alpha 72.006(3)
_cell_angle_beta 88.804(4)
_cell_angle_gamma 77.425(4)
_cell_formula_units_Z 2
_cell_length_a 9.1127(9)
_cell_length_b 12.1329(12)
_cell_length_c 19.0254(19)
_cell_measurement_reflns_used 9948
_cell_measurement_temperature 110(2)
_cell_measurement_theta_max 27.52
_cell_measurement_theta_min 2.29
_cell_volume 1950.2(3)
_computing_cell_refinement 'SAINT V8.38A (Bruker, 2016)'
_computing_data_reduction 'SAINT V8.38A (Bruker, 2016)'
_computing_molecular_graphics 'Olex2 (Dolomanov et al., 2009)'
_computing_publication_material 'Olex2 (Dolomanov et al., 2009)'
_computing_structure_refinement 'ShelXL (Sheldrick, 2015)'
_diffrn_ambient_temperature 110.0
_diffrn_measured_fraction_theta_full 0.999
_diffrn_measured_fraction_theta_max 0.999
_diffrn_measurement_device_type 'Bruker APEX-II CCD'
_diffrn_measurement_method '\f and \w scans'
_diffrn_radiation_type MoK\a
_diffrn_radiation_wavelength 0.71073
_diffrn_reflns_av_R_equivalents 0.0478
_diffrn_reflns_av_unetI/netI 0.0252
_diffrn_reflns_Laue_measured_fraction_full 0.999
_diffrn_reflns_Laue_measured_fraction_max 0.999
_diffrn_reflns_limit_h_max 11
_diffrn_reflns_limit_h_min -11
_diffrn_reflns_limit_k_max 15
_diffrn_reflns_limit_k_min -15
_diffrn_reflns_limit_l_max 24
_diffrn_reflns_limit_l_min -24
_diffrn_reflns_number 65419
_diffrn_reflns_point_group_measured_fraction_full 0.999
_diffrn_reflns_point_group_measured_fraction_max 0.999
_diffrn_reflns_theta_full 25.242
_diffrn_reflns_theta_max 27.102
_diffrn_reflns_theta_min 2.254
_diffrn_standards_number 0
_exptl_absorpt_coefficient_mu 3.941
_exptl_absorpt_correction_T_max 0.7456
_exptl_absorpt_correction_T_min 0.5120
_exptl_absorpt_correction_type multi-scan
_exptl_absorpt_process_details
;
SADABS-2016/2 (Bruker,2016/2) was used for absorption correction.
wR2(int) was 0.1080 before and 0.0588 after correction.
The Ratio of minimum to maximum transmission is 0.6867.
The \l/2 correction factor is Not present.
;
_exptl_crystal_colour red
_exptl_crystal_colour_primary red
_exptl_crystal_density_diffrn 1.677
_exptl_crystal_description block
_exptl_crystal_F_000 976
_exptl_crystal_size_max 0.36
_exptl_crystal_size_mid 0.14
_exptl_crystal_size_min 0.09
_refine_diff_density_max 1.001
_refine_diff_density_min -0.550
_refine_diff_density_rms 0.074
_refine_ls_extinction_method none
_refine_ls_goodness_of_fit_ref 1.046
_refine_ls_hydrogen_treatment constr
_refine_ls_matrix_type full
_refine_ls_number_parameters 557
_refine_ls_number_reflns 8608
_refine_ls_number_restraints 7
_refine_ls_restrained_S_all 1.046
_refine_ls_R_factor_all 0.0202
_refine_ls_R_factor_gt 0.0182
_refine_ls_shift/su_max 0.002
_refine_ls_shift/su_mean 0.000
_refine_ls_structure_factor_coef Fsqd
_refine_ls_weighting_details 'w=1/[\s^2^(Fo^2^)+(0.0178P)^2^+1.6555P] where P=(Fo^2^+2Fc^2^)/3'
_refine_ls_weighting_scheme calc
_refine_ls_wR_factor_gt 0.0444
_refine_ls_wR_factor_ref 0.0452
_reflns_Friedel_coverage 0.000
_reflns_number_gt 8186
_reflns_number_total 8608
_reflns_threshold_expression 'I > 2\s(I)'
_cod_data_source_file d1cc04105c2.cif
_cod_data_source_block 3-BF4
_cod_depositor_comments 'Adding full bibliography for 7128901--7128904.cif.'
_cod_database_code 7128903
_shelx_shelxl_version_number 2014/7
_shelx_space_group_comment
;
The symmetry employed for this shelxl refinement is uniquely defined
by the following loop, which should always be used as a source of
symmetry information in preference to the above space-group names.
They are only intended as comments.
;
_olex2_refinement_description
;
1. Fixed Uiso
 At 1.2 times of:
  All C(H) groups
 At 1.5 times of:
  All C(H,H,H) groups
2. Restrained distances
 C14S-C8S \\sim C14S-C12S
 with sigma of 0.002
3. Uiso/Uaniso restraints and constraints
Uanis(C5S) \\sim Ueq: with sigma of 0.003 and sigma for terminal atoms of 0.006
4. Others
 Fixed Sof: C1S(0.5) H1S(0.5) C2S(0.5) H2S(0.5) C3S(0.5) C4S(0.5) H4S(0.5)
 C5S(0.5) H5S(0.5) C6S(0.5) H6S(0.5) C13S(0.5) H13A(0.5) H13B(0.5) H13C(0.5)
 C7S(0.5) C8S(0.5) H8S(0.5) C9S(0.5) H9S(0.5) C10S(0.5) H10S(0.5) C11S(0.5)
 H11S(0.5) C12S(0.5) H12S(0.5) C14S(0.5) H14A(0.5) H14B(0.5) H14C(0.5)
5.a Aromatic/amide H refined with riding coordinates:
 C2(H2), C20(H20), C4(H4), C19(H19), C21(H21), C36(H36), C18(H18), C3(H3),
 C12(H12), C30(H30), C34(H34), C26(H26), C27(H27), C13(H13), C31(H31), C38(H38),
  C39(H39), C25(H25), C11(H11), C33(H33), C40(H40), C24(H24), C37(H37),
 C32(H32), C1S(H1S), C2S(H2S), C4S(H4S), C5S(H5S), C6S(H6S), C8S(H8S), C9S(H9S),
  C10S(H10S), C11S(H11S), C12S(H12S)
5.b Fitted hexagon refined as free rotating group:
 C1S(C2S,C3S,C4S,C5S,C6S), C7S(C8S,C9S,C10S,C11S,C12S)
5.c Idealised Me refined as rotating group:
 C9(H9A,H9B,H9C), C8(H8A,H8B,H8C), C13S(H13A,H13B,H13C), C14S(H14A,H14B,H14C)
;
_olex2_submission_special_instructions 'No special instructions were received'

loop_
_space_group_symop_operation_xyz
'x, y, z'
'-x, -y, -z'

loop_
_atom_site_label
_atom_site_type_symbol
_atom_site_fract_x
_atom_site_fract_y
_atom_site_fract_z
_atom_site_U_iso_or_equiv
_atom_site_adp_type
_atom_site_occupancy
_atom_site_site_symmetry_order
_atom_site_calc_flag
_atom_site_refinement_flags_posn
_atom_site_refinement_flags_adp
_atom_site_refinement_flags_occupancy
_atom_site_disorder_assembly
_atom_site_disorder_group
C6 C 1.2917(2) 0.02553(18) 0.33425(11) 0.0138(4) Uani 1 1 d . . . . .
C1 C 1.2407(2) 0.06852(18) 0.39291(11) 0.0142(4) Uani 1 1 d . . . . .
C2 C 1.3042(2) 0.00402(19) 0.46376(12) 0.0172(4) Uani 1 1 d . . . . .
H2 H 1.2733 0.0317 0.5045 0.021 Uiso 1 1 calc R . . . .
C20 C 0.6937(2) 0.2233(2) 0.16225(12) 0.0189(4) Uani 1 1 d . . . . .
H20 H 0.5943 0.2112 0.1697 0.023 Uiso 1 1 calc R . . . .
C4 C 1.4590(3) -0.14134(19) 0.41596(12) 0.0185(4) Uani 1 1 d . . . . .
H4 H 1.5323 -0.2136 0.4246 0.022 Uiso 1 1 calc R . . . .
C19 C 0.8145(3) 0.12464(19) 0.16870(12) 0.0186(4) Uani 1 1 d . . . . .
H19 H 0.7948 0.0477 0.1788 0.022 Uiso 1 1 calc R . . . .
C21 C 0.7179(2) 0.33594(19) 0.14539(12) 0.0186(4) Uani 1 1 d . . . . .
H21 H 0.6368 0.4022 0.1412 0.022 Uiso 1 1 calc R . . . .
C15 C 1.3072(2) 0.08331(18) 0.20401(11) 0.0129(4) Uani 1 1 d . . . . .
C5 C 1.4000(2) -0.07828(18) 0.34393(11) 0.0151(4) Uani 1 1 d . . . . .
C36 C 1.2855(3) 0.3265(2) 0.30394(13) 0.0252(5) Uani 1 1 d . . . . .
H36 H 1.3616 0.2563 0.3233 0.030 Uiso 1 1 calc R . . . .
C29 C 1.0672(2) 0.22476(18) 0.46737(11) 0.0156(4) Uani 1 1 d . . . . .
C14 C 1.2673(2) 0.17767(17) 0.13803(11) 0.0131(4) Uani 1 1 d . . . . .
C18 C 0.9585(2) 0.13866(18) 0.16060(11) 0.0160(4) Uani 1 1 d . . . . .
H18 H 1.0387 0.0712 0.1663 0.019 Uiso 1 1 calc R . . . .
C3 C 1.4124(3) -0.1004(2) 0.47486(12) 0.0194(4) Uani 1 1 d . . . . .
H3 H 1.4548 -0.1442 0.5232 0.023 Uiso 1 1 calc R . . . .
C35 C 1.1358(3) 0.3248(2) 0.31665(11) 0.0196(4) Uani 1 1 d . . . . .
C12 C 1.4693(2) 0.07820(19) 0.07989(12) 0.0172(4) Uani 1 1 d . . . . .
H12 H 1.5272 0.0769 0.0379 0.021 Uiso 1 1 calc R . . . .
C16 C 1.1351(2) 0.27675(18) 0.12997(11) 0.0131(4) Uani 1 1 d . . . . .
C30 C 1.1332(3) 0.3090(2) 0.48202(13) 0.0222(5) Uani 1 1 d . . . . .
H30 H 1.1898 0.3525 0.4456 0.027 Uiso 1 1 calc R . . . .
C34 C 0.9861(3) 0.1607(2) 0.52194(13) 0.0222(5) Uani 1 1 d . . . . .
H34 H 0.9398 0.1035 0.5122 0.027 Uiso 1 1 calc R . . . .
C28 C 1.1493(2) 0.39661(18) 0.10211(11) 0.0139(4) Uani 1 1 d . . . . .
C26 C 1.2879(3) 0.55009(19) 0.05138(12) 0.0185(4) Uani 1 1 d . . . . .
H26 H 1.3801 0.5729 0.0369 0.022 Uiso 1 1 calc R . . . .
C27 C 1.2867(2) 0.43266(19) 0.08169(11) 0.0166(4) Uani 1 1 d . . . . .
H27 H 1.3784 0.3745 0.0892 0.020 Uiso 1 1 calc R . . . .
C22 C 0.8651(2) 0.35042(18) 0.13455(11) 0.0152(4) Uani 1 1 d . . . . .
C13 C 1.3510(2) 0.17363(18) 0.07584(12) 0.0161(4) Uani 1 1 d . . . . .
H13 H 1.3263 0.2368 0.0307 0.019 Uiso 1 1 calc R . . . .
C7 C 1.4429(2) -0.12280(18) 0.27793(12) 0.0167(4) Uani 1 1 d . . . . .
C17 C 0.9903(2) 0.25406(18) 0.14363(11) 0.0133(4) Uani 1 1 d . . . . .
C31 C 1.1161(3) 0.3296(2) 0.55003(13) 0.0266(5) Uani 1 1 d . . . . .
H31 H 1.1595 0.3884 0.5595 0.032 Uiso 1 1 calc R . . . .
C9 C 1.6036(3) -0.1990(2) 0.28835(13) 0.0262(5) Uani 1 1 d . . . . .
H9A H 1.6743 -0.1522 0.2951 0.039 Uiso 1 1 calc GR . . . .
H9B H 1.6283 -0.2243 0.2445 0.039 Uiso 1 1 calc GR . . . .
H9C H 1.6109 -0.2691 0.3321 0.039 Uiso 1 1 calc GR . . . .
C38 C 1.2127(4) 0.5342(2) 0.23547(13) 0.0365(7) Uani 1 1 d . . . . .
H38 H 1.2393 0.6065 0.2085 0.044 Uiso 1 1 calc R . . . .
C39 C 1.0626(4) 0.5319(2) 0.24741(14) 0.0346(6) Uani 1 1 d . . . . .
H39 H 0.9867 0.6022 0.2279 0.041 Uiso 1 1 calc R . . . .
C25 C 1.1537(3) 0.63786(19) 0.04136(12) 0.0192(4) Uani 1 1 d . . . . .
H25 H 1.1567 0.7191 0.0196 0.023 Uiso 1 1 calc R . . . .
C10 C 1.4223(2) -0.01550(18) 0.20830(11) 0.0136(4) Uani 1 1 d . . . . .
C11 C 1.5034(2) -0.01574(19) 0.14536(12) 0.0171(4) Uani 1 1 d . . . . .
H11 H 1.5838 -0.0815 0.1473 0.020 Uiso 1 1 calc R . . . .
C23 C 1.0178(2) 0.48790(18) 0.09238(11) 0.0152(4) Uani 1 1 d . . . . .
C33 C 0.9725(3) 0.1798(2) 0.59009(13) 0.0263(5) Uani 1 1 d . . . . .
H33 H 0.9191 0.1344 0.6273 0.032 Uiso 1 1 calc R . . . .
C40 C 1.0231(3) 0.4266(2) 0.28798(13) 0.0248(5) Uani 1 1 d . . . . .
H40 H 0.9204 0.4242 0.2960 0.030 Uiso 1 1 calc R . . . .
C24 C 1.0189(3) 0.60850(18) 0.06237(12) 0.0180(4) Uani 1 1 d . . . . .
H24 H 0.9291 0.6681 0.0567 0.022 Uiso 1 1 calc R . . . .
C37 C 1.3234(3) 0.4322(3) 0.26242(14) 0.0346(6) Uani 1 1 d . . . . .
H37 H 1.4257 0.4338 0.2527 0.042 Uiso 1 1 calc R . . . .
C32 C 1.0364(3) 0.2649(2) 0.60408(13) 0.0263(5) Uani 1 1 d . . . . .
H32 H 1.0257 0.2790 0.6506 0.032 Uiso 1 1 calc R . . . .
C8 C 1.3311(3) -0.1978(2) 0.26970(13) 0.0234(5) Uani 1 1 d . . . . .
H8A H 1.3358 -0.2644 0.3152 0.035 Uiso 1 1 calc GR . . . .
H8B H 1.3579 -0.2284 0.2280 0.035 Uiso 1 1 calc GR . . . .
H8C H 1.2288 -0.1481 0.2606 0.035 Uiso 1 1 calc GR . . . .
Au1 Au 0.86829(2) 0.15281(2) 0.35155(2) 0.01575(3) Uani 1 1 d . . . . .
B1 B 0.5776(3) 0.6700(2) 0.12093(15) 0.0212(5) Uani 1 1 d . . . . .
Cl1 Cl 0.64879(6) 0.09959(6) 0.33529(3) 0.02709(13) Uani 1 1 d . . . . .
P1 P 1.08202(6) 0.19481(5) 0.37896(3) 0.01408(10) Uani 1 1 d . . . . .
F4 F 0.59773(15) 0.61768(11) 0.06432(7) 0.0214(3) Uani 1 1 d . . . . .
F3 F 0.69266(17) 0.72951(13) 0.12030(9) 0.0308(3) Uani 1 1 d . . . . .
O2 O 0.88244(17) 0.46358(12) 0.11146(8) 0.0165(3) Uani 1 1 d . . . . .
O1 O 1.22473(16) 0.09327(12) 0.26459(8) 0.0142(3) Uani 1 1 d . . . . .
F1 F 0.43924(18) 0.75023(15) 0.10824(10) 0.0419(4) Uani 1 1 d . . . . .
F2 F 0.5822(2) 0.58312(14) 0.18840(8) 0.0407(4) Uani 1 1 d . . . . .
C1S C 1.1284(10) -0.0209(5) 0.0352(4) 0.027(2) Uani 0.5 1 d . . P A -1
H1S H 1.2181 -0.0452 0.0658 0.033 Uiso 0.5 1 calc R . P A -1
C2S C 1.1216(10) 0.0617(6) -0.0348(4) 0.0329(18) Uani 0.5 1 d G . P A -1
H2S H 1.2067 0.0938 -0.0520 0.039 Uiso 0.5 1 calc R . P A -1
C3S C 0.9904(11) 0.0972(6) -0.0795(4) 0.0285(19) Uani 0.5 1 d G . P A -1
C4S C 0.8659(10) 0.0502(6) -0.0543(5) 0.031(2) Uani 0.5 1 d G . P A -1
H4S H 0.7762 0.0745 -0.0849 0.038 Uiso 0.5 1 calc R . P A -1
C5S C 0.8727(10) -0.0324(6) 0.0157(5) 0.0229(17) Uani 0.5 1 d G U P A -1
H5S H 0.7876 -0.0645 0.0329 0.027 Uiso 0.5 1 calc R . P A -1
C6S C 1.0039(10) -0.0679(5) 0.0604(4) 0.0278(19) Uani 0.5 1 d G . P A -1
H6S H 1.0085 -0.1243 0.1083 0.033 Uiso 0.5 1 calc R . P A -1
C13S C 0.9904(6) 0.1557(4) -0.1361(3) 0.0258(11) Uani 0.5 1 d . . P A -1
H13A H 1.0720 0.1979 -0.1401 0.039 Uiso 0.5 1 calc GR . P A -1
H13B H 0.8937 0.2134 -0.1489 0.039 Uiso 0.5 1 calc GR . P A -1
H13C H 1.0054 0.1083 -0.1701 0.039 Uiso 0.5 1 calc GR . P A -1
C7S C 1.4467(4) 0.5322(4) 0.54186(19) 0.0294(13) Uani 0.5 1 d . . P B -2
C8S C 1.5988(4) 0.4772(4) 0.5510(2) 0.031(2) Uani 0.5 1 d DG . P B -2
H8S H 1.6550 0.4707 0.5941 0.037 Uiso 0.5 1 calc R . P B -2
C9S C 1.6685(5) 0.4316(4) 0.4971(3) 0.053(3) Uani 0.5 1 d G . P B -2
H9S H 1.7724 0.3940 0.5034 0.064 Uiso 0.5 1 calc R . P B -2
C10S C 1.5861(7) 0.4410(5) 0.4340(3) 0.058(3) Uani 0.5 1 d G . P B -2
H10S H 1.6338 0.4099 0.3972 0.069 Uiso 0.5 1 calc R . P B -2
C11S C 1.4340(7) 0.4961(5) 0.4249(2) 0.050(3) Uani 0.5 1 d G . P B -2
H11S H 1.3778 0.5025 0.3817 0.061 Uiso 0.5 1 calc R . P B -2
C12S C 1.3643(5) 0.5417(4) 0.4788(2) 0.034(3) Uani 0.5 1 d DG . P B -2
H12S H 1.2604 0.5793 0.4725 0.041 Uiso 0.5 1 calc R . P B -2
C14S C 1.3709(7) 0.5792(7) 0.6006(4) 0.060(2) Uani 0.5 1 d D . P B -2
H14A H 1.3807 0.5143 0.6474 0.090 Uiso 0.5 1 calc GR . P B -2
H14B H 1.2641 0.6131 0.5860 0.090 Uiso 0.5 1 calc GR . P B -2
H14C H 1.4184 0.6410 0.6068 0.090 Uiso 0.5 1 calc GR . P B -2

loop_
_atom_site_aniso_label
_atom_site_aniso_U_11
_atom_site_aniso_U_22
_atom_site_aniso_U_33
_atom_site_aniso_U_23
_atom_site_aniso_U_13
_atom_site_aniso_U_12
C6 0.0140(10) 0.0160(9) 0.0124(10) -0.0033(8) -0.0020(8) -0.0067(8)
C1 0.0129(10) 0.0162(9) 0.0147(10) -0.0048(8) 0.0011(8) -0.0060(8)
C2 0.0181(11) 0.0226(10) 0.0141(10) -0.0067(8) 0.0016(8) -0.0097(9)
C20 0.0155(10) 0.0247(11) 0.0167(10) -0.0045(9) -0.0003(8) -0.0076(9)
C4 0.0191(11) 0.0167(10) 0.0180(11) -0.0032(8) -0.0028(8) -0.0034(8)
C19 0.0212(11) 0.0173(10) 0.0191(11) -0.0054(8) -0.0007(9) -0.0082(9)
C21 0.0169(11) 0.0188(10) 0.0185(11) -0.0050(8) -0.0017(8) -0.0016(8)
C15 0.0127(10) 0.0171(9) 0.0122(9) -0.0074(8) 0.0019(7) -0.0061(8)
C5 0.0135(10) 0.0181(10) 0.0148(10) -0.0051(8) -0.0004(8) -0.0053(8)
C36 0.0343(14) 0.0323(13) 0.0165(11) -0.0093(10) 0.0049(10) -0.0208(11)
C29 0.0151(10) 0.0176(10) 0.0146(10) -0.0061(8) 0.0005(8) -0.0031(8)
C14 0.0137(10) 0.0131(9) 0.0143(10) -0.0059(8) 0.0005(8) -0.0043(8)
C18 0.0199(11) 0.0146(9) 0.0138(10) -0.0045(8) -0.0015(8) -0.0041(8)
C3 0.0201(11) 0.0230(11) 0.0132(10) -0.0014(8) -0.0034(8) -0.0067(9)
C35 0.0293(12) 0.0232(11) 0.0099(10) -0.0082(8) 0.0011(9) -0.0089(9)
C12 0.0194(11) 0.0187(10) 0.0167(10) -0.0087(8) 0.0046(8) -0.0067(8)
C16 0.0169(10) 0.0160(9) 0.0076(9) -0.0054(7) -0.0010(7) -0.0036(8)
C30 0.0270(12) 0.0241(11) 0.0179(11) -0.0063(9) 0.0007(9) -0.0112(10)
C34 0.0231(12) 0.0250(11) 0.0225(12) -0.0101(9) 0.0065(9) -0.0105(9)
C28 0.0176(10) 0.0152(9) 0.0098(9) -0.0049(7) -0.0014(8) -0.0040(8)
C26 0.0229(11) 0.0198(10) 0.0155(10) -0.0064(8) 0.0022(8) -0.0095(9)
C27 0.0185(11) 0.0194(10) 0.0138(10) -0.0075(8) 0.0000(8) -0.0049(8)
C22 0.0185(11) 0.0140(9) 0.0129(10) -0.0033(8) -0.0018(8) -0.0042(8)
C13 0.0188(11) 0.0160(10) 0.0149(10) -0.0050(8) 0.0001(8) -0.0067(8)
C7 0.0195(11) 0.0141(9) 0.0153(10) -0.0047(8) -0.0014(8) -0.0007(8)
C17 0.0160(10) 0.0149(9) 0.0091(9) -0.0039(7) -0.0018(7) -0.0033(8)
C31 0.0340(14) 0.0281(12) 0.0233(12) -0.0134(10) -0.0031(10) -0.0102(11)
C9 0.0256(13) 0.0259(12) 0.0202(11) -0.0065(9) -0.0031(9) 0.0080(10)
C38 0.074(2) 0.0318(14) 0.0156(12) -0.0073(10) 0.0066(12) -0.0365(14)
C39 0.067(2) 0.0191(11) 0.0184(12) -0.0069(9) 0.0002(12) -0.0107(12)
C25 0.0293(12) 0.0153(10) 0.0149(10) -0.0048(8) -0.0002(9) -0.0086(9)
C10 0.0140(10) 0.0136(9) 0.0147(10) -0.0061(8) -0.0023(8) -0.0035(8)
C11 0.0153(10) 0.0164(10) 0.0221(11) -0.0097(8) -0.0002(8) -0.0036(8)
C23 0.0171(10) 0.0166(10) 0.0137(10) -0.0065(8) -0.0019(8) -0.0044(8)
C33 0.0277(13) 0.0336(13) 0.0198(12) -0.0095(10) 0.0091(10) -0.0104(10)
C40 0.0362(14) 0.0217(11) 0.0175(11) -0.0066(9) 0.0030(10) -0.0077(10)
C24 0.0223(11) 0.0143(10) 0.0163(10) -0.0051(8) -0.0030(8) -0.0009(8)
C37 0.0494(17) 0.0490(16) 0.0197(12) -0.0133(12) 0.0089(11) -0.0372(14)
C32 0.0295(13) 0.0348(13) 0.0174(11) -0.0140(10) 0.0013(10) -0.0044(11)
C8 0.0365(14) 0.0184(10) 0.0190(11) -0.0068(9) 0.0029(10) -0.0124(10)
Au1 0.01392(5) 0.02022(5) 0.01421(4) -0.00541(3) 0.00057(3) -0.00605(3)
B1 0.0234(13) 0.0191(12) 0.0231(13) -0.0081(10) 0.0076(10) -0.0072(10)
Cl1 0.0202(3) 0.0469(3) 0.0189(3) -0.0094(2) 0.0014(2) -0.0183(3)
P1 0.0152(3) 0.0161(2) 0.0122(2) -0.0046(2) 0.0016(2) -0.0059(2)
F4 0.0238(7) 0.0203(6) 0.0221(7) -0.0094(5) 0.0045(5) -0.0054(5)
F3 0.0312(8) 0.0300(7) 0.0422(9) -0.0208(7) 0.0119(7) -0.0163(6)
O2 0.0155(7) 0.0129(7) 0.0209(8) -0.0053(6) -0.0002(6) -0.0023(6)
O1 0.0151(7) 0.0170(7) 0.0092(7) -0.0037(5) -0.0002(5) -0.0013(6)
F1 0.0276(8) 0.0403(9) 0.0626(11) -0.0308(8) 0.0073(8) 0.0029(7)
F2 0.0687(12) 0.0337(8) 0.0233(8) -0.0071(6) 0.0156(8) -0.0226(8)
C1S 0.017(3) 0.027(4) 0.048(6) -0.027(5) 0.000(3) -0.004(3)
C2S 0.041(4) 0.020(4) 0.046(6) -0.020(4) 0.010(4) -0.009(3)
C3S 0.036(4) 0.021(4) 0.037(6) -0.021(4) 0.012(3) -0.008(3)
C4S 0.037(4) 0.025(4) 0.032(4) -0.013(3) 0.000(3) 0.000(3)
C5S 0.021(2) 0.024(3) 0.027(3) -0.012(2) 0.004(2) -0.006(2)
C6S 0.045(4) 0.017(4) 0.021(4) -0.008(3) 0.001(3) -0.003(3)
C13S 0.042(3) 0.014(2) 0.017(2) -0.0006(18) -0.012(2) -0.002(2)
C7S 0.041(4) 0.019(3) 0.028(3) -0.007(2) 0.005(3) -0.009(2)
C8S 0.030(3) 0.025(3) 0.032(5) 0.003(3) -0.011(4) -0.012(3)
C9S 0.048(4) 0.035(4) 0.066(7) -0.003(4) 0.018(4) -0.008(3)
C10S 0.097(7) 0.031(4) 0.047(5) -0.014(3) 0.039(5) -0.018(4)
C11S 0.092(7) 0.036(4) 0.030(4) -0.008(3) -0.004(4) -0.029(4)
C12S 0.036(4) 0.030(4) 0.031(5) 0.002(4) -0.013(4) -0.012(3)
C14S 0.085(6) 0.043(4) 0.055(5) -0.020(4) 0.024(4) -0.014(4)

loop_
_atom_type_symbol
_atom_type_description
_atom_type_scat_dispersion_real
_atom_type_scat_dispersion_imag
_atom_type_scat_source
C C 0.0033 0.0016 'International Tables Vol C Tables 4.2.6.8 and 6.1.1.4'
H H 0.0000 0.0000 'International Tables Vol C Tables 4.2.6.8 and 6.1.1.4'
Au Au -2.0133 8.8022 'International Tables Vol C Tables 4.2.6.8 and 6.1.1.4'
B B 0.0013 0.0007 'International Tables Vol C Tables 4.2.6.8 and 6.1.1.4'
Cl Cl 0.1484 0.1585 'International Tables Vol C Tables 4.2.6.8 and 6.1.1.4'
F F 0.0171 0.0103 'International Tables Vol C Tables 4.2.6.8 and 6.1.1.4'
O O 0.0106 0.0060 'International Tables Vol C Tables 4.2.6.8 and 6.1.1.4'
P P 0.1023 0.0942 'International Tables Vol C Tables 4.2.6.8 and 6.1.1.4'

loop_
_geom_angle_atom_site_label_1
_geom_angle_atom_site_label_2
_geom_angle_atom_site_label_3
_geom_angle
_geom_angle_site_symmetry_1
_geom_angle_site_symmetry_3
_geom_angle_publ_flag
C5 C6 C1 122.87(19) . . ?
C5 C6 O1 121.35(18) . . ?
O1 C6 C1 115.77(18) . . ?
C6 C1 P1 120.91(15) . . ?
C2 C1 C6 118.04(19) . . ?
C2 C1 P1 120.69(16) . . ?
C1 C2 H2 119.9 . . ?
C3 C2 C1 120.1(2) . . ?
C3 C2 H2 119.9 . . ?
C19 C20 H20 119.5 . . ?
C21 C20 H20 119.5 . . ?
C21 C20 C19 121.0(2) . . ?
C5 C4 H4 119.4 . . ?
C3 C4 H4 119.4 . . ?
C3 C4 C5 121.2(2) . . ?
C20 C19 H19 119.6 . . ?
C18 C19 C20 120.8(2) . . ?
C18 C19 H19 119.6 . . ?
C20 C21 H21 121.0 . . ?
C20 C21 C22 118.0(2) . . ?
C22 C21 H21 121.0 . . ?
C10 C15 C14 121.98(19) . . ?
O1 C15 C14 116.26(18) . . ?
O1 C15 C10 121.76(18) . . ?
C6 C5 C4 117.30(19) . . ?
C6 C5 C7 119.63(18) . . ?
C4 C5 C7 122.96(19) . . ?
C35 C36 H36 120.3 . . ?
C35 C36 C37 119.4(3) . . ?
C37 C36 H36 120.3 . . ?
C30 C29 C34 119.2(2) . . ?
C30 C29 P1 122.41(17) . . ?
C34 C29 P1 118.43(16) . . ?
C15 C14 C16 122.84(18) . . ?
C13 C14 C15 118.36(19) . . ?
C13 C14 C16 118.67(18) . . ?
C19 C18 H18 119.8 . . ?
C19 C18 C17 120.5(2) . . ?
C17 C18 H18 119.8 . . ?
C2 C3 H3 119.8 . . ?
C4 C3 C2 120.5(2) . . ?
C4 C3 H3 119.8 . . ?
C36 C35 C40 120.9(2) . . ?
C36 C35 P1 121.08(18) . . ?
C40 C35 P1 117.69(18) . . ?
C13 C12 H12 120.0 . . ?
C13 C12 C11 120.0(2) . . ?
C11 C12 H12 120.0 . . ?
C28 C16 C14 120.76(18) . . ?
C17 C16 C14 120.39(18) . . ?
C17 C16 C28 118.61(18) . . ?
C29 C30 H30 120.0 . . ?
C29 C30 C31 119.9(2) . . ?
C31 C30 H30 120.0 . . ?
C29 C34 H34 119.7 . . ?
C33 C34 C29 120.5(2) . . ?
C33 C34 H34 119.7 . . ?
C16 C28 C27 124.78(19) . . ?
C23 C28 C16 118.34(19) . . ?
C23 C28 C27 116.87(19) . . ?
C27 C26 H26 119.7 . . ?
C27 C26 C25 120.6(2) . . ?
C25 C26 H26 119.7 . . ?
C28 C27 H27 119.7 . . ?
C26 C27 C28 120.5(2) . . ?
C26 C27 H27 119.7 . . ?
C21 C22 C17 123.04(19) . . ?
O2 C22 C21 116.06(18) . . ?
O2 C22 C17 120.84(19) . . ?
C14 C13 H13 119.8 . . ?
C12 C13 C14 120.38(19) . . ?
C12 C13 H13 119.8 . . ?
C5 C7 C9 111.58(18) . . ?
C5 C7 C8 108.23(18) . . ?
C9 C7 C8 109.40(19) . . ?
C10 C7 C5 108.29(17) . . ?
C10 C7 C9 111.90(18) . . ?
C10 C7 C8 107.27(17) . . ?
C16 C17 C18 123.82(19) . . ?
C16 C17 C22 119.38(18) . . ?
C22 C17 C18 116.59(19) . . ?
C30 C31 H31 119.7 . . ?
C32 C31 C30 120.5(2) . . ?
C32 C31 H31 119.7 . . ?
C7 C9 H9A 109.5 . . ?
C7 C9 H9B 109.5 . . ?
C7 C9 H9C 109.5 . . ?
H9A C9 H9B 109.5 . . ?
H9A C9 H9C 109.5 . . ?
H9B C9 H9C 109.5 . . ?
C39 C38 H38 119.8 . . ?
C37 C38 H38 119.8 . . ?
C37 C38 C39 120.5(2) . . ?
C38 C39 H39 120.0 . . ?
C38 C39 C40 120.0(3) . . ?
C40 C39 H39 120.0 . . ?
C26 C25 H25 119.3 . . ?
C24 C25 C26 121.3(2) . . ?
C24 C25 H25 119.3 . . ?
C15 C10 C7 118.88(18) . . ?
C15 C10 C11 117.80(19) . . ?
C11 C10 C7 122.99(18) . . ?
C12 C11 C10 121.4(2) . . ?
C12 C11 H11 119.3 . . ?
C10 C11 H11 119.3 . . ?
C24 C23 C28 122.7(2) . . ?
O2 C23 C28 121.67(18) . . ?
O2 C23 C24 115.60(19) . . ?
C34 C33 H33 119.9 . . ?
C32 C33 C34 120.1(2) . . ?
C32 C33 H33 119.9 . . ?
C35 C40 C39 119.2(3) . . ?
C35 C40 H40 120.4 . . ?
C39 C40 H40 120.4 . . ?
C25 C24 C23 117.9(2) . . ?
C25 C24 H24 121.1 . . ?
C23 C24 H24 121.1 . . ?
C36 C37 H37 120.0 . . ?
C38 C37 C36 120.1(3) . . ?
C38 C37 H37 120.0 . . ?
C31 C32 H32 120.1 . . ?
C33 C32 C31 119.7(2) . . ?
C33 C32 H32 120.1 . . ?
C7 C8 H8A 109.5 . . ?
C7 C8 H8B 109.5 . . ?
C7 C8 H8C 109.5 . . ?
H8A C8 H8B 109.5 . . ?
H8A C8 H8C 109.5 . . ?
H8B C8 H8C 109.5 . . ?
P1 Au1 Cl1 174.446(19) . . ?
F3 B1 F4 108.85(19) . . ?
F1 B1 F4 108.7(2) . . ?
F1 B1 F3 109.7(2) . . ?
F2 B1 F4 109.69(19) . . ?
F2 B1 F3 109.7(2) . . ?
F2 B1 F1 110.1(2) . . ?
C1 P1 C29 105.07(10) . . ?
C1 P1 Au1 111.82(7) . . ?
C29 P1 Au1 109.09(7) . . ?
C35 P1 C1 108.24(10) . . ?
C35 P1 C29 103.76(10) . . ?
C35 P1 Au1 117.85(8) . . ?
C23 O2 C22 120.82(17) . . ?
C15 O1 C6 116.77(16) . . ?
C2S C1S H1S 120.0 . . ?
C2S C1S C6S 120.0 . . ?
C6S C1S H1S 120.0 . . ?
C1S C2S H2S 120.0 . . ?
C3S C2S C1S 120.0 . . ?
C3S C2S H2S 120.0 . . ?
C2S C3S C4S 120.0 . . ?
C13S C3S C2S 119.0(6) . . ?
C13S C3S C4S 120.8(6) . . ?
C3S C4S H4S 120.0 . . ?
C3S C4S C5S 120.0 . . ?
C5S C4S H4S 120.0 . . ?
C4S C5S H5S 120.0 . . ?
C6S C5S C4S 120.0 . . ?
C6S C5S H5S 120.0 . . ?
C1S C6S H6S 120.0 . . ?
C5S C6S C1S 120.0 . . ?
C5S C6S H6S 120.0 . . ?
C3S C13S H13A 109.5 . . ?
C3S C13S H13B 109.5 . . ?
C3S C13S H13C 109.5 . . ?
H13A C13S H13B 109.5 . . ?
H13A C13S H13C 109.5 . . ?
H13B C13S H13C 109.5 . . ?
C8S C7S C12S 120.0 . . ?
C8S C7S C14S 120.00(8) . . ?
C12S C7S C14S 119.99(8) . . ?
C7S C8S H8S 120.0 . . ?
C7S C8S C9S 120.0 . . ?
C9S C8S H8S 120.0 . . ?
C8S C9S H9S 120.0 . . ?
C10S C9S C8S 120.0 . . ?
C10S C9S H9S 120.0 . . ?
C9S C10S H10S 120.0 . . ?
C9S C10S C11S 120.0 . . ?
C11S C10S H10S 120.0 . . ?
C10S C11S H11S 120.0 . . ?
C12S C11S C10S 120.0 . . ?
C12S C11S H11S 120.0 . . ?
C7S C12S H12S 120.0 . . ?
C11S C12S C7S 120.0 . . ?
C11S C12S H12S 120.0 . . ?
C7S C14S H14A 109.5 . . ?
C7S C14S H14B 109.5 . . ?
C7S C14S H14C 109.5 . . ?
H14A C14S H14B 109.5 . . ?
H14A C14S H14C 109.5 . . ?
H14B C14S H14C 109.5 . . ?

loop_
_geom_bond_atom_site_label_1
_geom_bond_atom_site_label_2
_geom_bond_distance
_geom_bond_site_symmetry_2
_geom_bond_publ_flag
C6 C1 1.402(3) . ?
C6 C5 1.385(3) . ?
C6 O1 1.395(2) . ?
C1 C2 1.396(3) . ?
C1 P1 1.819(2) . ?
C2 H2 0.9500 . ?
C2 C3 1.386(3) . ?
C20 H20 0.9500 . ?
C20 C19 1.414(3) . ?
C20 C21 1.370(3) . ?
C4 H4 0.9500 . ?
C4 C5 1.399(3) . ?
C4 C3 1.384(3) . ?
C19 H19 0.9500 . ?
C19 C18 1.359(3) . ?
C21 H21 0.9500 . ?
C21 C22 1.393(3) . ?
C15 C14 1.403(3) . ?
C15 C10 1.392(3) . ?
C15 O1 1.385(2) . ?
C5 C7 1.526(3) . ?
C36 H36 0.9500 . ?
C36 C35 1.384(3) . ?
C36 C37 1.394(3) . ?
C29 C30 1.391(3) . ?
C29 C34 1.396(3) . ?
C29 P1 1.824(2) . ?
C14 C16 1.477(3) . ?
C14 C13 1.402(3) . ?
C18 H18 0.9500 . ?
C18 C17 1.429(3) . ?
C3 H3 0.9500 . ?
C35 C40 1.390(3) . ?
C35 P1 1.814(2) . ?
C12 H12 0.9500 . ?
C12 C13 1.383(3) . ?
C12 C11 1.390(3) . ?
C16 C28 1.420(3) . ?
C16 C17 1.409(3) . ?
C30 H30 0.9500 . ?
C30 C31 1.391(3) . ?
C34 H34 0.9500 . ?
C34 C33 1.384(3) . ?
C28 C27 1.422(3) . ?
C28 C23 1.415(3) . ?
C26 H26 0.9500 . ?
C26 C27 1.364(3) . ?
C26 C25 1.408(3) . ?
C27 H27 0.9500 . ?
C22 C17 1.414(3) . ?
C22 O2 1.350(2) . ?
C13 H13 0.9500 . ?
C7 C9 1.532(3) . ?
C7 C10 1.524(3) . ?
C7 C8 1.545(3) . ?
C31 H31 0.9500 . ?
C31 C32 1.385(4) . ?
C9 H9A 0.9800 . ?
C9 H9B 0.9800 . ?
C9 H9C 0.9800 . ?
C38 H38 0.9500 . ?
C38 C39 1.387(4) . ?
C38 C37 1.378(4) . ?
C39 H39 0.9500 . ?
C39 C40 1.392(3) . ?
C25 H25 0.9500 . ?
C25 C24 1.370(3) . ?
C10 C11 1.395(3) . ?
C11 H11 0.9500 . ?
C23 C24 1.399(3) . ?
C23 O2 1.347(3) . ?
C33 H33 0.9500 . ?
C33 C32 1.384(4) . ?
C40 H40 0.9500 . ?
C24 H24 0.9500 . ?
C37 H37 0.9500 . ?
C32 H32 0.9500 . ?
C8 H8A 0.9800 . ?
C8 H8B 0.9800 . ?
C8 H8C 0.9800 . ?
Au1 Cl1 2.2858(6) . ?
Au1 P1 2.2280(6) . ?
B1 F4 1.400(3) . ?
B1 F3 1.395(3) . ?
B1 F1 1.389(3) . ?
B1 F2 1.381(3) . ?
C1S H1S 0.9500 . ?
C1S C2S 1.3900 . ?
C1S C6S 1.3900 . ?
C2S H2S 0.9500 . ?
C2S C3S 1.3900 . ?
C3S C4S 1.3900 . ?
C3S C13S 1.091(9) . ?
C4S H4S 0.9500 . ?
C4S C5S 1.3900 . ?
C5S H5S 0.9500 . ?
C5S C6S 1.3900 . ?
C6S H6S 0.9500 . ?
C13S H13A 0.9800 . ?
C13S H13B 0.9800 . ?
C13S H13C 0.9800 . ?
C7S C8S 1.3900 . ?
C7S C12S 1.3900 . ?
C7S C14S 1.496(8) . ?
C8S H8S 0.9500 . ?
C8S C9S 1.3900 . ?
C9S H9S 0.9500 . ?
C9S C10S 1.3900 . ?
C10S H10S 0.9500 . ?
C10S C11S 1.3900 . ?
C11S H11S 0.9500 . ?
C11S C12S 1.3900 . ?
C12S H12S 0.9500 . ?
C14S H14A 0.9800 . ?
C14S H14B 0.9800 . ?
C14S H14C 0.9800 . ?
